data_7160737
loop_
_publ_author_name
'Balasubramani, Alagesan'
'Shivachalappa Salgar, Rupali'
'Lingamallu, Giribabu'
'Pabbaraja, Srihari'
'Mehta, Goverdhan'

_publ_section_title
;
 Stitching ynones with indolin-2-thiones: an eco-friendly reaction cascade
 towards functionalized thiopyrano[2,3-<i>b</i>]indoles and their
 inceptive optoelectronic profiling.
;
_journal_issue 40
_journal_name_full 'Organic &amp; biomolecular chemistry'
_journal_page_first 9100
_journal_page_last 9104
_journal_paper_doi 10.1039/d5ob01279a
_journal_volume 23
_journal_year 2025
_chemical_formula_moiety 'C23 H13 Br F N S'
_chemical_formula_sum 'C23 H13 Br F N S'
_chemical_formula_weight 434.31
_space_group_crystal_system triclinic
_space_group_IT_number 2
_space_group_name_Hall '-P 1'
_space_group_name_H-M_alt 'P -1'
_atom_sites_solution_hydrogens geom
_audit_creation_method SHELXL-2018/3
_audit_update_record
;
2025-08-25 deposited with the CCDC.	2025-09-22 downloaded from the CCDC.
;
_cell_angle_alpha 115.183(8)
_cell_angle_beta 110.520(10)
_cell_angle_gamma 95.253(10)
_cell_formula_units_Z 2
_cell_length_a 9.555(6)
_cell_length_b 10.663(6)
_cell_length_c 11.118(6)
_cell_measurement_reflns_used 2765
_cell_measurement_temperature 294(2)
_cell_measurement_theta_max 28.360
_cell_measurement_theta_min 2.244
_cell_volume 920.5(9)
_computing_cell_refinement '<i>SAINT</i> (Bruker, 2019)'
_computing_data_collection '<i>APEX5</i> (Bruker, 2023)'
_computing_data_reduction 'Bruker SAINT'
_computing_molecular_graphics 'Bruker SHELXTL'
_computing_publication_material 'Bruker SHELXTL'
_computing_structure_refinement 'SHELXL-2018/3 (Sheldrick, 2019)'
_computing_structure_solution 'SHELXT 2018/2 (Sheldrick, 2019)'
_diffrn_ambient_temperature 294(2)
_diffrn_measured_fraction_theta_full 0.984
_diffrn_measured_fraction_theta_max 0.984
_diffrn_measurement_device_type 'Bruker SMART CCD 6000'
_diffrn_measurement_method '\w scans'
_diffrn_radiation_type MoK\a
_diffrn_radiation_wavelength 0.71073
_diffrn_reflns_av_R_equivalents 0.0427
_diffrn_reflns_av_unetI/netI 0.0429
_diffrn_reflns_Laue_measured_fraction_full 0.984
_diffrn_reflns_Laue_measured_fraction_max 0.984
_diffrn_reflns_limit_h_max 11
_diffrn_reflns_limit_h_min -11
_diffrn_reflns_limit_k_max 12
_diffrn_reflns_limit_k_min -12
_diffrn_reflns_limit_l_max 13
_diffrn_reflns_limit_l_min -13
_diffrn_reflns_number 13731
_diffrn_reflns_point_group_measured_fraction_full 0.984
_diffrn_reflns_point_group_measured_fraction_max 0.984
_diffrn_reflns_theta_full 24.994
_diffrn_reflns_theta_max 24.994
_diffrn_reflns_theta_min 2.244
_diffrn_source 'sealed X-ray tube'
_exptl_absorpt_coefficient_mu 2.363
_exptl_absorpt_correction_T_max 0.7457
_exptl_absorpt_correction_T_min 0.6176
_exptl_absorpt_correction_type multi-scan
_exptl_absorpt_process_details
;
 SADABS 2016/2: Krause, L., Herbst-Irmer, R., Sheldrick G.M. & Stalke D.,
 J. Appl. Cryst. 48 (2015) 3-10
;
_exptl_crystal_colour 'metallic brownish brown'
_exptl_crystal_density_diffrn 1.567
_exptl_crystal_description 'metallic brownish brown'
_exptl_crystal_F_000 436
_exptl_crystal_size_max 0.200
_exptl_crystal_size_mid 0.180
_exptl_crystal_size_min 0.160
_refine_diff_density_max 1.411
_refine_diff_density_min -0.547
_refine_diff_density_rms 0.104
_refine_ls_extinction_method none
_refine_ls_goodness_of_fit_ref 1.071
_refine_ls_hydrogen_treatment constr
_refine_ls_matrix_type full
_refine_ls_number_parameters 263
_refine_ls_number_reflns 3182
_refine_ls_number_restraints 78
_refine_ls_restrained_S_all 1.104
_refine_ls_R_factor_all 0.0876
_refine_ls_R_factor_gt 0.0639
_refine_ls_shift/su_max 0.001
_refine_ls_shift/su_mean 0.000
_refine_ls_structure_factor_coef Fsqd
_refine_ls_weighting_details 'w=1/[\s^2^(Fo^2^)+(0.1521P)^2^+0.3925P] where P=(Fo^2^+2Fc^2^)/3'
_refine_ls_weighting_scheme calc
_refine_ls_wR_factor_gt 0.2006
_refine_ls_wR_factor_ref 0.2199
_reflns_Friedel_coverage 0.000
_reflns_number_gt 2406
_reflns_number_total 3182
_reflns_threshold_expression 'I > 2\s(I)'
_cod_data_source_file d5ob01279a2.cif
_cod_data_source_block KB1654_0m
_cod_depositor_comments 'Adding full bibliography for 7160736--7160737.cif.'
_cod_original_cell_volume 920.4(9)
_cod_database_code 7160737
_shelx_shelxl_version_number 2018/3
_shelx_space_group_comment
;
The symmetry employed for this shelxl refinement is uniquely defined
by the following loop, which should always be used as a source of
symmetry information in preference to the above space-group names.
They are only intended as comments.
;
_shelx_estimated_absorpt_t_min 0.649
_shelx_estimated_absorpt_t_max 0.704

loop_
_space_group_symop_operation_xyz
'x, y, z'
'-x, -y, -z'

loop_
_atom_site_label
_atom_site_type_symbol
_atom_site_fract_x
_atom_site_fract_y
_atom_site_fract_z
_atom_site_U_iso_or_equiv
_atom_site_adp_type
_atom_site_occupancy
_atom_site_site_symmetry_order
_atom_site_calc_flag
_atom_site_refinement_flags_posn
_atom_site_refinement_flags_adp
_atom_site_refinement_flags_occupancy
_atom_site_disorder_assembly
_atom_site_disorder_group
C1 C 1.0587(6) 0.3129(5) 0.8723(5) 0.0432(11) Uani 1 1 d . . . . .
C2 C 1.0986(7) 0.3608(6) 1.0214(6) 0.0501(12) Uani 1 1 d . . . . .
C3 C 1.2487(8) 0.3983(6) 1.1252(6) 0.0625(16) Uani 1 1 d . . . . .
H3 H 1.269418 0.430019 1.223278 0.075 Uiso 1 1 calc R U . . .
C4 C 1.3672(8) 0.3883(7) 1.0826(7) 0.0688(17) Uani 1 1 d . . . . .
H4 H 1.469159 0.414138 1.152252 0.083 Uiso 1 1 calc R U . . .
C5 C 1.3361(7) 0.3401(8) 0.9372(7) 0.0718(17) Uani 1 1 d . . . . .
H5 H 1.416432 0.333410 0.907994 0.086 Uiso 1 1 calc R U . . .
C6 C 1.1848(6) 0.3020(7) 0.8357(6) 0.0605(15) Uani 1 1 d . . . . .
H6 H 1.165056 0.267042 0.737425 0.073 Uiso 1 1 calc R U . . .
C7 C 0.8975(5) 0.2778(5) 0.7592(5) 0.0396(10) Uani 1 1 d . . . . .
C8 C 0.5816(5) 0.2020(5) 0.6461(5) 0.0378(10) Uani 1 1 d . . . . .
C9 C 0.5883(5) 0.2088(5) 0.5194(5) 0.0379(10) Uani 1 1 d . . . . .
C10 C 0.7252(5) 0.2409(5) 0.5129(5) 0.0391(10) Uani 1 1 d . . . . .
C11 C 0.8720(5) 0.2785(5) 0.6290(5) 0.0414(11) Uani 1 1 d . . . . .
H11 H 0.959342 0.306064 0.617210 0.050 Uiso 1 1 calc R U . . .
C12 C 0.3412(6) 0.1416(5) 0.4938(6) 0.0461(12) Uani 1 1 d . . . . .
C13 C 0.4247(5) 0.1683(5) 0.4190(5) 0.0413(11) Uani 1 1 d . . . . .
C14 C 0.7227(5) 0.2150(5) 0.3643(5) 0.0429(11) Uani 1 1 d D U . . .
C16 C 0.6872(6) 0.0493(7) 0.1205(5) 0.0552(13) Uani 1 1 d D U . . .
H16 H 0.660977 -0.042436 0.040985 0.066 Uiso 1 1 calc R U . A 1
C17 C 0.7221(7) 0.1657(7) 0.0993(6) 0.0574(13) Uani 1 1 d . U . . .
H17 H 0.723095 0.149216 0.010510 0.069 Uiso 1 1 calc R U . . .
C18 C 0.7540(7) 0.3000(7) 0.2047(6) 0.0589(13) Uani 1 1 d . U . . .
H18 H 0.775339 0.376259 0.187756 0.071 Uiso 1 1 calc R U . . .
C19 C 0.7562(6) 0.3298(6) 0.3408(6) 0.0517(12) Uani 1 1 d . U . . .
C20 C 0.1787(6) 0.1010(6) 0.4272(7) 0.0540(13) Uani 1 1 d . . . . .
H20 H 0.122662 0.083379 0.474721 0.065 Uiso 1 1 calc R U . . .
C21 C 0.1035(6) 0.0876(6) 0.2911(8) 0.0649(17) Uani 1 1 d . . . . .
H21 H -0.004840 0.058464 0.245138 0.078 Uiso 1 1 calc R U . . .
C22 C 0.1843(6) 0.1162(6) 0.2199(7) 0.0589(15) Uani 1 1 d . . . . .
H22 H 0.129165 0.106688 0.127565 0.071 Uiso 1 1 calc R U . . .
C23 C 0.3459(6) 0.1588(6) 0.2833(6) 0.0499(12) Uani 1 1 d . . . . .
H23 H 0.399701 0.180278 0.235910 0.060 Uiso 1 1 calc R U . . .
N1 N 0.4408(5) 0.1628(4) 0.6336(5) 0.0476(10) Uani 1 1 d . . . . .
S1 S 0.74497(14) 0.23382(14) 0.79776(13) 0.0462(4) Uani 1 1 d . . . . .
C15 C 0.6876(4) 0.0561(6) 0.2479(4) 0.0385(12) Uani 0.936(6) 1 d D U P B 1
H15 H 0.669484 -0.023128 0.261281 0.046 Uiso 0.936(6) 1 calc R U P B 1
Br1 Br 0.7948(2) 0.52560(9) 0.48518(10) 0.0710(6) Uani 0.936(6) 1 d . . P B 1
C15D C 0.6917(6) 0.0733(15) 0.2549(10) 0.044(6) Uani 0.064(6) 1 d D U P B 2
H15D H 0.674325 -0.003647 0.271784 0.053 Uiso 0.064(6) 1 calc R U P B 2
Br1D Br 0.703(4) 0.501(3) 0.469(3) 0.133(9) Uani 0.064(6) 1 d . . P B 2
F1 F 0.9885(4) 0.3733(5) 1.0692(4) 0.0809(11) Uani 1 1 d . . . . .

loop_
_atom_site_aniso_label
_atom_site_aniso_U_11
_atom_site_aniso_U_22
_atom_site_aniso_U_33
_atom_site_aniso_U_23
_atom_site_aniso_U_13
_atom_site_aniso_U_12
C1 0.051(3) 0.043(2) 0.031(2) 0.019(2) 0.012(2) 0.013(2)
C2 0.069(3) 0.052(3) 0.038(3) 0.026(2) 0.027(3) 0.017(2)
C3 0.078(4) 0.054(3) 0.039(3) 0.024(3) 0.008(3) 0.013(3)
C4 0.062(4) 0.064(4) 0.061(4) 0.027(3) 0.011(3) 0.018(3)
C5 0.059(3) 0.089(5) 0.070(4) 0.043(4) 0.024(3) 0.028(3)
C6 0.055(3) 0.074(4) 0.047(3) 0.028(3) 0.019(3) 0.016(3)
C7 0.050(3) 0.037(2) 0.030(2) 0.016(2) 0.018(2) 0.0069(19)
C8 0.044(2) 0.038(2) 0.041(3) 0.022(2) 0.026(2) 0.0082(19)
C9 0.043(2) 0.035(2) 0.037(2) 0.017(2) 0.019(2) 0.0077(18)
C10 0.043(2) 0.047(3) 0.034(2) 0.023(2) 0.021(2) 0.0080(19)
C11 0.041(2) 0.050(3) 0.037(2) 0.026(2) 0.017(2) 0.006(2)
C12 0.050(3) 0.040(2) 0.055(3) 0.021(2) 0.034(2) 0.013(2)
C13 0.039(2) 0.042(2) 0.050(3) 0.025(2) 0.023(2) 0.0119(19)
C14 0.034(2) 0.062(3) 0.041(2) 0.031(2) 0.019(2) 0.014(2)
C16 0.051(3) 0.069(3) 0.041(3) 0.023(2) 0.021(2) 0.012(2)
C17 0.065(3) 0.081(4) 0.044(3) 0.040(3) 0.030(3) 0.022(3)
C18 0.064(3) 0.082(3) 0.060(3) 0.052(3) 0.034(3) 0.025(3)
C19 0.050(3) 0.064(3) 0.053(3) 0.034(2) 0.027(2) 0.019(2)
C20 0.045(3) 0.047(3) 0.066(4) 0.020(3) 0.029(3) 0.011(2)
C21 0.034(3) 0.053(3) 0.091(5) 0.028(3) 0.020(3) 0.012(2)
C22 0.045(3) 0.062(3) 0.065(4) 0.034(3) 0.015(3) 0.019(2)
C23 0.044(3) 0.054(3) 0.048(3) 0.026(3) 0.016(2) 0.010(2)
N1 0.052(2) 0.050(2) 0.047(2) 0.024(2) 0.030(2) 0.0107(19)
S1 0.0551(8) 0.0558(8) 0.0382(7) 0.0286(6) 0.0250(6) 0.0116(6)
C15 0.0094(18) 0.087(3) 0.022(2) 0.035(2) 0.0028(16) -0.003(2)
Br1 0.1008(11) 0.0505(5) 0.0763(6) 0.0336(4) 0.0504(6) 0.0216(5)
C15D 0.031(12) 0.068(6) 0.035(9) 0.030(8) 0.012(11) 0.004(11)
Br1D 0.082(15) 0.157(19) 0.18(2) 0.104(16) 0.054(12) 0.014(11)
F1 0.081(2) 0.107(3) 0.052(2) 0.036(2) 0.0312(18) 0.023(2)

loop_
_atom_type_symbol
_atom_type_description
_atom_type_scat_dispersion_real
_atom_type_scat_dispersion_imag
_atom_type_scat_source
C C 0.0033 0.0016 'International Tables Vol C Tables 4.2.6.8 and 6.1.1.4'
H H 0.0000 0.0000 'International Tables Vol C Tables 4.2.6.8 and 6.1.1.4'
N N 0.0061 0.0033 'International Tables Vol C Tables 4.2.6.8 and 6.1.1.4'
S S 0.1246 0.1234 'International Tables Vol C Tables 4.2.6.8 and 6.1.1.4'
Br Br -0.2901 2.4595 'International Tables Vol C Tables 4.2.6.8 and 6.1.1.4'
F F 0.0171 0.0103 'International Tables Vol C Tables 4.2.6.8 and 6.1.1.4'

loop_
_geom_angle_atom_site_label_1
_geom_angle_atom_site_label_2
_geom_angle_atom_site_label_3
_geom_angle
_geom_angle_site_symmetry_1
_geom_angle_site_symmetry_3
_geom_angle_publ_flag
C2 C1 C6 114.2(5) . . ?
C2 C1 C7 124.3(5) . . ?
C6 C1 C7 121.5(4) . . ?
F1 C2 C3 116.6(5) . . ?
F1 C2 C1 119.8(5) . . ?
C3 C2 C1 123.5(5) . . ?
C4 C3 C2 119.3(6) . . ?
C4 C3 H3 120.4 . . ?
C2 C3 H3 120.4 . . ?
C3 C4 C5 120.3(6) . . ?
C3 C4 H4 119.9 . . ?
C5 C4 H4 119.9 . . ?
C6 C5 C4 119.1(7) . . ?
C6 C5 H5 120.4 . . ?
C4 C5 H5 120.4 . . ?
C5 C6 C1 123.6(6) . . ?
C5 C6 H6 118.2 . . ?
C1 C6 H6 118.2 . . ?
C11 C7 C1 121.2(4) . . ?
C11 C7 S1 121.9(4) . . ?
C1 C7 S1 116.9(3) . . ?
N1 C8 C9 115.2(4) . . ?
N1 C8 S1 121.6(3) . . ?
C9 C8 S1 123.2(3) . . ?
C10 C9 C13 134.8(4) . . ?
C10 C9 C8 122.1(4) . . ?
C13 C9 C8 103.1(4) . . ?
C9 C10 C11 123.5(4) . . ?
C9 C10 C14 119.0(4) . . ?
C11 C10 C14 116.9(4) . . ?
C7 C11 C10 125.6(4) . . ?
C7 C11 H11 117.2 . . ?
C10 C11 H11 117.2 . . ?
C20 C12 N1 127.7(5) . . ?
C20 C12 C13 119.7(5) . . ?
N1 C12 C13 112.6(4) . . ?
C23 C13 C12 120.5(4) . . ?
C23 C13 C9 134.6(4) . . ?
C12 C13 C9 104.8(4) . . ?
C19 C14 C15D 120.1(7) . . ?
C19 C14 C15 122.6(4) . . ?
C19 C14 C10 121.1(4) . . ?
C15D C14 C10 118.7(7) . . ?
C15 C14 C10 116.2(4) . . ?
C15 C16 C17 126.6(5) . . ?
C15D C16 C17 120.0(8) . . ?
C15 C16 H16 116.7 . . ?
C17 C16 H16 116.7 . . ?
C18 C17 C16 120.6(5) . . ?
C18 C17 H17 119.7 . . ?
C16 C17 H17 119.7 . . ?
C17 C18 C19 121.6(5) . . ?
C17 C18 H18 119.2 . . ?
C19 C18 H18 119.2 . . ?
C14 C19 C18 118.7(5) . . ?
C14 C19 Br1 121.8(4) . . ?
C18 C19 Br1 119.4(4) . . ?
C14 C19 Br1D 109.9(9) . . ?
C18 C19 Br1D 125.2(8) . . ?
C21 C20 C12 118.7(5) . . ?
C21 C20 H20 120.6 . . ?
C12 C20 H20 120.6 . . ?
C20 C21 C22 121.7(5) . . ?
C20 C21 H21 119.2 . . ?
C22 C21 H21 119.2 . . ?
C21 C22 C23 121.4(5) . . ?
C21 C22 H22 119.3 . . ?
C23 C22 H22 119.3 . . ?
C13 C23 C22 118.0(5) . . ?
C13 C23 H23 121.0 . . ?
C22 C23 H23 121.0 . . ?
C8 N1 C12 104.3(4) . . ?
C8 S1 C7 103.5(2) . . ?
C16 C15 C14 109.8(4) . . ?
C16 C15 H15 125.1 . . ?
C14 C15 H15 125.1 . . ?
C16 C15D C14 118.9(12) . . ?
C16 C15D H15D 120.5 . . ?
C14 C15D H15D 120.5 . . ?

loop_
_geom_bond_atom_site_label_1
_geom_bond_atom_site_label_2
_geom_bond_distance
_geom_bond_site_symmetry_2
_geom_bond_publ_flag
C1 C2 1.399(7) . ?
C1 C6 1.399(8) . ?
C1 C7 1.493(7) . ?
C2 F1 1.328(7) . ?
C2 C3 1.375(8) . ?
C3 C4 1.368(10) . ?
C3 H3 0.9300 . ?
C4 C5 1.377(10) . ?
C4 H4 0.9300 . ?
C5 C6 1.373(8) . ?
C5 H5 0.9300 . ?
C6 H6 0.9300 . ?
C7 C11 1.384(6) . ?
C7 S1 1.735(5) . ?
C8 N1 1.312(6) . ?
C8 C9 1.464(6) . ?
C8 S1 1.722(5) . ?
C9 C10 1.356(6) . ?
C9 C13 1.455(6) . ?
C10 C11 1.407(6) . ?
C10 C14 1.546(6) . ?
C11 H11 0.9300 . ?
C12 C20 1.394(7) . ?
C12 N1 1.413(7) . ?
C12 C13 1.426(7) . ?
C13 C23 1.383(7) . ?
C14 C19 1.388(7) . ?
C14 C15D 1.397(10) . ?
C14 C15 1.544(6) . ?
C16 C15 1.386(6) . ?
C16 C15D 1.389(10) . ?
C16 C17 1.390(8) . ?
C16 H16 0.9300 . ?
C17 C18 1.326(9) . ?
C17 H17 0.9300 . ?
C18 C19 1.400(8) . ?
C18 H18 0.9300 . ?
C19 Br1 1.914(6) . ?
C19 Br1D 2.02(3) . ?
C20 C21 1.365(9) . ?
C20 H20 0.9300 . ?
C21 C22 1.380(9) . ?
C21 H21 0.9300 . ?
C22 C23 1.387(7) . ?
C22 H22 0.9300 . ?
C23 H23 0.9300 . ?
C15 H15 0.9300 . ?
C15D H15D 0.9300 . ?

loop_
_geom_torsion_atom_site_label_1
_geom_torsion_atom_site_label_2
_geom_torsion_atom_site_label_3
_geom_torsion_atom_site_label_4
_geom_torsion
_geom_torsion_site_symmetry_1
_geom_torsion_site_symmetry_2
_geom_torsion_site_symmetry_3
_geom_torsion_site_symmetry_4
_geom_torsion_publ_flag
C6 C1 C2 F1 -178.9(5) . . . . ?
C7 C1 C2 F1 2.0(8) . . . . ?
C6 C1 C2 C3 1.8(8) . . . . ?
C7 C1 C2 C3 -177.3(5) . . . . ?
F1 C2 C3 C4 -179.7(5) . . . . ?
C1 C2 C3 C4 -0.3(9) . . . . ?
C2 C3 C4 C5 -0.5(9) . . . . ?
C3 C4 C5 C6 -0.2(10) . . . . ?
C4 C5 C6 C1 1.8(10) . . . . ?
C2 C1 C6 C5 -2.5(8) . . . . ?
C7 C1 C6 C5 176.6(5) . . . . ?
C2 C1 C7 C11 158.0(5) . . . . ?
C6 C1 C7 C11 -21.0(7) . . . . ?
C2 C1 C7 S1 -22.9(6) . . . . ?
C6 C1 C7 S1 158.1(4) . . . . ?
N1 C8 C9 C10 -176.8(4) . . . . ?
S1 C8 C9 C10 0.1(6) . . . . ?
N1 C8 C9 C13 0.6(5) . . . . ?
S1 C8 C9 C13 177.5(3) . . . . ?
C13 C9 C10 C11 179.7(5) . . . . ?
C8 C9 C10 C11 -3.8(7) . . . . ?
C13 C9 C10 C14 -9.2(8) . . . . ?
C8 C9 C10 C14 167.3(4) . . . . ?
C1 C7 C11 C10 177.0(4) . . . . ?
S1 C7 C11 C10 -2.0(7) . . . . ?
C9 C10 C11 C7 5.0(8) . . . . ?
C14 C10 C11 C7 -166.3(5) . . . . ?
C20 C12 C13 C23 2.1(7) . . . . ?
N1 C12 C13 C23 -177.2(4) . . . . ?
C20 C12 C13 C9 179.4(4) . . . . ?
N1 C12 C13 C9 0.1(5) . . . . ?
C10 C9 C13 C23 -6.7(10) . . . . ?
C8 C9 C13 C23 176.4(5) . . . . ?
C10 C9 C13 C12 176.5(5) . . . . ?
C8 C9 C13 C12 -0.4(5) . . . . ?
C9 C10 C14 C19 107.8(5) . . . . ?
C11 C10 C14 C19 -80.5(6) . . . . ?
C9 C10 C14 C15D -74.6(6) . . . . ?
C11 C10 C14 C15D 97.1(5) . . . . ?
C9 C10 C14 C15 -74.6(5) . . . . ?
C11 C10 C14 C15 97.1(5) . . . . ?
C15 C16 C17 C18 -3.0(9) . . . . ?
C15D C16 C17 C18 -2.6(8) . . . . ?
C16 C17 C18 C19 1.0(9) . . . . ?
C15D C14 C19 C18 1.7(7) . . . . ?
C15 C14 C19 C18 1.8(7) . . . . ?
C10 C14 C19 C18 179.2(4) . . . . ?
C15 C14 C19 Br1 178.6(3) . . . . ?
C10 C14 C19 Br1 -3.9(6) . . . . ?
C15D C14 C19 Br1D 155.4(9) . . . . ?
C10 C14 C19 Br1D -27.1(10) . . . . ?
C17 C18 C19 C14 -0.6(8) . . . . ?
C17 C18 C19 Br1 -177.5(4) . . . . ?
C17 C18 C19 Br1D -149.9(12) . . . . ?
N1 C12 C20 C21 179.3(5) . . . . ?
C13 C12 C20 C21 0.1(7) . . . . ?
C12 C20 C21 C22 -1.4(8) . . . . ?
C20 C21 C22 C23 0.5(9) . . . . ?
C12 C13 C23 C22 -2.9(8) . . . . ?
C9 C13 C23 C22 -179.3(5) . . . . ?
C21 C22 C23 C13 1.7(8) . . . . ?
C9 C8 N1 C12 -0.6(5) . . . . ?
S1 C8 N1 C12 -177.5(3) . . . . ?
C20 C12 N1 C8 -179.0(5) . . . . ?
C13 C12 N1 C8 0.3(5) . . . . ?
N1 C8 S1 C7 178.9(4) . . . . ?
C9 C8 S1 C7 2.2(4) . . . . ?
C11 C7 S1 C8 -1.3(5) . . . . ?
C1 C7 S1 C8 179.7(3) . . . . ?
C17 C16 C15 C14 3.8(7) . . . . ?
C19 C14 C15 C16 -3.2(6) . . . . ?
C10 C14 C15 C16 179.3(4) . . . . ?
C17 C16 C15D C14 3.7(7) . . . . ?
C19 C14 C15D C16 -3.3(7) . . . . ?
C10 C14 C15D C16 179.2(4) . . . . ?
